data_1555868
loop_
_publ_author_name
'Arai, Takayoshi'
'Miyazaki, Tomoya'
'Ogawa, Hiroki'
'Masu, Hyuma'

_publ_section_title
;
 PyBidine-Ni(OAc)<sub>2</sub>-Catalyzed Michael/Aldol Reaction of
 Methyleneindolinones and Thiosalicylaldehydes for Stereochemically
 Divergent Thiochromanyl-spirooxindoles.
;
_journal_issue 22
_journal_name_full 'Organic letters'
_journal_page_first 5824
_journal_page_last 5827
_journal_paper_doi 10.1021/acs.orglett.6b02783
_journal_volume 18
_journal_year 2016
_chemical_absolute_configuration ad
_chemical_formula_moiety '4(C22 H16 Br N O2 S), 2.5(C H2 Cl2) '
_chemical_formula_sum 'C90.5 H69 Br4 Cl5 N4 O8 S4'
_chemical_formula_weight 1965.62
_space_group_crystal_system orthorhombic
_space_group_IT_number 20
_space_group_name_Hall 'C 2c 2'
_space_group_name_H-M_alt 'C 2 2 21'
_atom_sites_solution_hydrogens geom
_cell_angle_alpha 90
_cell_angle_beta 90
_cell_angle_gamma 90
_cell_formula_units_Z 8
_cell_length_a 20.4233(13)
_cell_length_b 28.5691(18)
_cell_length_c 33.289(2)
_cell_measurement_reflns_used 9973
_cell_measurement_temperature 173
_cell_measurement_theta_max 21.9108
_cell_measurement_theta_min 2.2071
_cell_volume 19423(2)
_computing_cell_refinement 'SAINT V8.34A (Bruker AXS Inc., 2013)'
_computing_data_collection 'APEX2 (Bruker AXS, 2006)'
_computing_data_reduction 'SAINT V8.34A (Bruker AXS Inc., 2013)'
_computing_molecular_graphics 'XSHEL (Bruker AXS,2002)'
_computing_publication_material 'XCIF (Bruker AXS, 2001)'
_computing_structure_refinement 'SHELXL-2013 (Sheldrick, 2013)'
_computing_structure_solution 'SHELXS-97 (Sheldrick, 1997)'
_diffrn_ambient_temperature 173
_diffrn_detector_area_resol_mean 8.3333
_diffrn_measured_fraction_theta_full 0.998
_diffrn_measured_fraction_theta_max 0.997
_diffrn_measurement_device_type 'Bruker APEXII CCD area detector'
_diffrn_measurement_method 'Phi and Omega scans'
_diffrn_radiation_monochromator graphite
_diffrn_radiation_type MoK\a
_diffrn_radiation_wavelength 0.71073
_diffrn_reflns_av_R_equivalents 0.0399
_diffrn_reflns_av_unetI/netI 0.0840
_diffrn_reflns_limit_h_max 24
_diffrn_reflns_limit_h_min -24
_diffrn_reflns_limit_k_max 34
_diffrn_reflns_limit_k_min -33
_diffrn_reflns_limit_l_max 39
_diffrn_reflns_limit_l_min -23
_diffrn_reflns_number 48400
_diffrn_reflns_theta_full 25.242
_diffrn_reflns_theta_max 25.367
_diffrn_reflns_theta_min 1.223
_diffrn_source 'fine-focus sealed tube'
_exptl_absorpt_coefficient_mu 1.933
_exptl_absorpt_correction_T_max 0.45
_exptl_absorpt_correction_T_min 0.40
_exptl_absorpt_correction_type empirical
_exptl_absorpt_process_details 'SADABS (Sheldrick 1996)'
_exptl_crystal_colour colourless
_exptl_crystal_density_diffrn 1.344
_exptl_crystal_density_method 'not measured'
_exptl_crystal_description prismatic
_exptl_crystal_F_000 7944
_exptl_crystal_size_max 0.500
_exptl_crystal_size_mid 0.500
_exptl_crystal_size_min 0.500
_refine_diff_density_max 1.653
_refine_diff_density_min -1.258
_refine_ls_abs_structure_details
;
Flack x determined using 4793 quotients [(I+)-(I-)]/[(I+)+(I-)]
(Parsons, Flack and Wagner, Acta Cryst. B69 (2013) 249-259).
;
_refine_ls_abs_structure_Flack 0.021(4)
_refine_ls_extinction_method none
_refine_ls_goodness_of_fit_ref 0.994
_refine_ls_hydrogen_treatment constr
_refine_ls_matrix_type full
_refine_ls_number_parameters 1055
_refine_ls_number_reflns 17721
_refine_ls_number_restraints 79
_refine_ls_restrained_S_all 1.008
_refine_ls_R_factor_all 0.0792
_refine_ls_R_factor_gt 0.0564
_refine_ls_shift/su_max 0.001
_refine_ls_shift/su_mean 0.000
_refine_ls_structure_factor_coef Fsqd
_refine_ls_weighting_details 'w=1/[\s^2^(Fo^2^)+(0.0862P)^2^] where P=(Fo^2^+2Fc^2^)/3'
_refine_ls_weighting_scheme calc
_refine_ls_wR_factor_gt 0.1421
_refine_ls_wR_factor_ref 0.1521
_reflns_Friedel_coverage 0.862
_reflns_Friedel_fraction_full 0.990
_reflns_Friedel_fraction_max 0.989
_reflns_number_gt 12795
_reflns_number_total 17721
_reflns_threshold_expression 'I > 2\s(I)'
_cod_data_source_file ol6b02783_si_002.cif
_cod_data_source_block I
_cod_original_cell_volume 19423.(2)
_cod_original_formula_sum 'C90.50 H69 Br4 Cl5 N4 O8 S4'
_cod_database_code 1555868

loop_
_space_group_symop_operation_xyz
'x, y, z'
'-x, -y, z+1/2'
'-x, y, -z+1/2'
'x, -y, -z'
'x+1/2, y+1/2, z'
'-x+1/2, -y+1/2, z+1/2'
'-x+1/2, y+1/2, -z+1/2'
'x+1/2, -y+1/2, -z'

loop_
_atom_site_type_symbol
_atom_site_label
_atom_site_fract_x
_atom_site_fract_y
_atom_site_fract_z
_atom_site_U_iso_or_equiv
_atom_site_adp_type
_atom_site_calc_flag
_atom_site_refinement_flags_adp
_atom_site_refinement_flags_occupancy
_atom_site_refinement_flags_posn
_atom_site_occupancy
_atom_site_disorder_assembly
_atom_site_disorder_group
C C76 0.0028(3) 0.41046(18) 0.04461(16) 0.0565(17) Uani d U . G 1 . .
C C77 -0.0345(3) 0.3741(2) 0.02891(18) 0.0641(17) Uani d U . G 1 . .
C C78 -0.0067(4) 0.3427(2) 0.00197(19) 0.092(2) Uani d U . G 1 . .
H H78 -0.0322 0.3179 -0.0088 0.11 Uiso calc U . R 1 . .
C C79 0.0585(4) 0.3477(2) -0.0093(2) 0.099(3) Uani d U . G 1 . .
H H79 0.0776 0.3262 -0.0277 0.118 Uiso calc U . R 1 . .
C C80 0.0959(3) 0.3840(3) 0.0064(2) 0.094(3) Uani d U . G 1 . .
H H80 0.1404 0.3874 -0.0013 0.112 Uiso calc U . R 1 . .
C C81 0.0680(3) 0.4154(2) 0.0334(2) 0.074(2) Uani d U . G 1 . .
H H81 0.0935 0.4402 0.0441 0.089 Uiso calc U . R 1 . .
C C91 -0.0050(15) 0.2954(7) 0.2694(7) 0.093(8) Uani d U P . 0.5 A -1
H H91A 0.0346 0.3028 0.2853 0.112 Uiso calc U P R 0.5 A -1
H H91B -0.0439 0.2985 0.2869 0.112 Uiso calc U P R 0.5 A -1
Cl Cl5 -0.0113(6) 0.3338(3) 0.2272(2) 0.133(3) Uani d U P . 0.5 A -1
Cl Cl7 0.2780(8) 0.0403(2) 0.0110(4) 0.400(10) Uani d U . . 1 . .
Cl Cl6 0 0.23905(16) 0.25 0.0920(13) Uani d TU P S 1 . .
Br Br1 0.27689(6) 0.30549(3) 0.07366(3) 0.0630(3) Uani d . . . 1 . .
Br Br2 0.66108(4) 0.36616(3) 0.32579(3) 0.0535(3) Uani d . . . 1 . .
Br Br3 0.70983(5) 0.30367(3) 0.07662(3) 0.0558(3) Uani d . . . 1 . .
Br Br4 -0.12314(7) 0.36534(4) 0.04155(3) 0.0793(4) Uani d U . . 1 . .
C C1 0.2764(3) 0.2366(3) 0.1509(2) 0.0319(17) Uani d . . . 1 . .
H H1 0.2859 0.2704 0.1459 0.038 Uiso calc U . R 1 . .
C C2 0.2175(3) 0.2341(2) 0.1800(2) 0.0314(17) Uani d . . . 1 . .
C C3 0.2341(3) 0.2644(2) 0.2170(2) 0.0266(16) Uani d . . . 1 . .
H H3 0.2436 0.2965 0.2065 0.032 Uiso calc U . R 1 . .
C C4 0.2938(4) 0.2498(2) 0.2412(2) 0.0311(17) Uani d . . . 1 . .
C C5 0.3469(4) 0.2275(3) 0.2227(2) 0.0342(17) Uani d . . . 1 . .
C C6 0.4022(4) 0.2164(3) 0.2457(3) 0.047(2) Uani d . . . 1 . .
H H6 0.4384 0.2014 0.2332 0.056 Uiso calc U . R 1 . .
C C7 0.4048(4) 0.2270(3) 0.2869(3) 0.052(2) Uani d . . . 1 . .
H H7 0.4421 0.2193 0.3026 0.063 Uiso calc U . R 1 . .
C C8 0.3520(4) 0.2488(3) 0.3036(3) 0.050(2) Uani d . . . 1 . .
H H8 0.3529 0.2562 0.3314 0.06 Uiso calc U . R 1 . .
C C9 0.2974(4) 0.2603(3) 0.2814(2) 0.0381(18) Uani d . . . 1 . .
H H9 0.2617 0.2758 0.294 0.046 Uiso calc U . R 1 . .
C C10 0.2663(4) 0.2138(3) 0.1105(2) 0.0369(18) Uani d . . . 1 . .
C C11 0.2678(4) 0.2389(3) 0.0747(3) 0.042(2) Uani d . . . 1 . .
C C12 0.2607(5) 0.2176(3) 0.0374(3) 0.053(2) Uani d . . . 1 . .
H H12 0.2605 0.2358 0.0135 0.063 Uiso calc U . R 1 . .
C C13 0.2540(5) 0.1699(3) 0.0356(3) 0.057(3) Uani d . . . 1 . .
H H13 0.2504 0.1549 0.0102 0.069 Uiso calc U . R 1 . .
C C14 0.2524(5) 0.1440(3) 0.0696(3) 0.059(3) Uani d . . . 1 . .
H H14 0.2453 0.1111 0.0682 0.07 Uiso calc U . R 1 . .
C C15 0.2612(5) 0.1658(3) 0.1072(3) 0.043(2) Uani d . . . 1 . .
H H15 0.2637 0.1471 0.1308 0.052 Uiso calc U . R 1 . .
C C16 0.1585(4) 0.2581(3) 0.1604(2) 0.0314(17) Uani d . . . 1 . .
C C17 0.1255(3) 0.1844(2) 0.1765(2) 0.0311(17) Uani d . . . 1 . .
C C18 0.0864(4) 0.1458(3) 0.1799(3) 0.045(2) Uani d . . . 1 . .
H H18 0.0417 0.1462 0.1719 0.054 Uiso calc U . R 1 . .
C C19 0.1153(4) 0.1063(3) 0.1956(3) 0.043(2) Uani d . . . 1 . .
H H19 0.0904 0.0783 0.1972 0.052 Uiso calc U . R 1 . .
C C20 0.1787(4) 0.1058(2) 0.2090(2) 0.0373(19) Uani d . . . 1 . .
H H20 0.1968 0.0778 0.2196 0.045 Uiso calc U . R 1 . .
C C21 0.2164(4) 0.1460(2) 0.2072(2) 0.0339(18) Uani d . . . 1 . .
H H21 0.2598 0.146 0.2175 0.041 Uiso calc U . R 1 . .
C C22 0.1903(3) 0.1861(2) 0.1903(2) 0.0276(16) Uani d . . . 1 . .
C C23 0.7329(4) 0.4410(2) 0.2684(3) 0.0336(18) Uani d . . . 1 . .
H H23 0.7411 0.4271 0.2956 0.04 Uiso calc U . R 1 . .
C C24 0.7993(3) 0.4396(2) 0.2452(2) 0.0261(16) Uani d . . . 1 . .
C C25 0.8500(3) 0.4627(2) 0.2719(2) 0.0241(15) Uani d . . . 1 . .
H H25 0.849 0.4466 0.2986 0.029 Uiso calc U . R 1 . .
C C26 0.8378(4) 0.5149(2) 0.2790(2) 0.0304(16) Uani d . . . 1 . .
C C27 0.7753(4) 0.5324(3) 0.2842(2) 0.0335(18) Uani d . . . 1 . .
C C28 0.7667(5) 0.5794(3) 0.2933(3) 0.048(2) Uani d . . . 1 . .
H H28 0.7238 0.5914 0.2974 0.058 Uiso calc U . R 1 . .
C C29 0.8202(5) 0.6087(3) 0.2965(3) 0.054(3) Uani d . . . 1 . .
H H29 0.8135 0.641 0.3016 0.065 Uiso calc U . R 1 . .
C C30 0.8816(5) 0.5923(3) 0.2925(3) 0.050(2) Uani d . . . 1 . .
H H30 0.9179 0.6127 0.2958 0.06 Uiso calc U . R 1 . .
C C31 0.8917(4) 0.5451(3) 0.2834(2) 0.0383(19) Uani d . . . 1 . .
H H31 0.9349 0.5335 0.2802 0.046 Uiso calc U . R 1 . .
C C32 0.6766(3) 0.4126(3) 0.2493(3) 0.0359(17) Uani d . . . 1 . .
C C33 0.6452(4) 0.3780(2) 0.2702(3) 0.044(2) Uani d . . . 1 . .
C C34 0.5956(4) 0.3506(3) 0.2542(4) 0.059(3) Uani d . . . 1 . .
H H34 0.5743 0.3273 0.2697 0.07 Uiso calc U . R 1 . .
C C35 0.5783(5) 0.3589(4) 0.2140(4) 0.067(3) Uani d . . . 1 . .
H H35 0.5459 0.34 0.2016 0.081 Uiso calc U . R 1 . .
C C36 0.6069(5) 0.3929(4) 0.1935(4) 0.075(3) Uani d . . . 1 . .
H H36 0.5939 0.3984 0.1665 0.09 Uiso calc U . R 1 . .
C C37 0.6557(4) 0.4210(3) 0.2106(3) 0.047(2) Uani d . . . 1 . .
H H37 0.6745 0.4458 0.1955 0.057 Uiso calc U . R 1 . .
C C38 0.8161(3) 0.3869(2) 0.2407(2) 0.0318(18) Uani d . . . 1 . .
C C39 0.8054(3) 0.4168(2) 0.1771(2) 0.0310(17) Uani d . . . 1 . .
C C40 0.8006(4) 0.4185(3) 0.1362(3) 0.044(2) Uani d . . . 1 . .
H H40 0.8047 0.3912 0.1202 0.053 Uiso calc U . R 1 . .
C C41 0.7895(4) 0.4623(4) 0.1190(3) 0.050(2) Uani d . . . 1 . .
H H41 0.7854 0.4648 0.0906 0.06 Uiso calc U . R 1 . .
C C42 0.7843(4) 0.5010(3) 0.1417(3) 0.046(2) Uani d . . . 1 . .
H H42 0.7782 0.5305 0.1292 0.055 Uiso calc U . R 1 . .
C C43 0.7878(4) 0.4983(3) 0.1830(2) 0.0371(18) Uani d . . . 1 . .
H H43 0.7836 0.5257 0.199 0.045 Uiso calc U . R 1 . .
C C44 0.7977(4) 0.4552(2) 0.2011(2) 0.0295(16) Uani d . . . 1 . .
C C45 0.8329(4) 0.2322(2) 0.0804(2) 0.0332(17) Uani d . . . 1 . .
H H45 0.8259 0.2658 0.0733 0.04 Uiso calc U . R 1 . .
C C46 0.8826(4) 0.2306(3) 0.1149(2) 0.0333(17) Uani d . . . 1 . .
C C47 0.9418(4) 0.2601(3) 0.1016(2) 0.0350(18) Uani d . . . 1 . .
H H47 0.9249 0.2915 0.0934 0.042 Uiso calc U . R 1 . .
C C48 0.9785(4) 0.2400(3) 0.0661(2) 0.040(2) Uani d . . . 1 . .
C C49 0.9454(5) 0.2156(3) 0.0357(3) 0.049(2) Uani d . . . 1 . .
C C50 0.9814(6) 0.1985(4) 0.0031(3) 0.074(3) Uani d . . . 1 . .
H H50 0.9592 0.1813 -0.0171 0.089 Uiso calc U . R 1 . .
C C51 1.0476(7) 0.2054(5) -0.0007(4) 0.087(4) Uani d . . . 1 . .
H H51 1.0707 0.1943 -0.0236 0.105 Uiso calc U . R 1 . .
C C52 1.0795(6) 0.2289(5) 0.0293(4) 0.086(4) Uani d . . . 1 . .
H H52 1.1256 0.2327 0.0277 0.103 Uiso calc U . R 1 . .
C C53 1.0467(4) 0.2470(4) 0.0618(3) 0.058(3) Uani d . . . 1 . .
H H53 1.0699 0.2645 0.0815 0.07 Uiso calc U . R 1 . .
C C54 0.7649(4) 0.2106(3) 0.0899(3) 0.047(2) Uani d . . . 1 . .
C C55 0.7087(5) 0.2390(3) 0.0875(2) 0.051(2) Uani d . . . 1 . .
C C56 0.6454(5) 0.2189(4) 0.0932(3) 0.055(2) Uani d . . . 1 . .
H H56 0.6077 0.2382 0.0907 0.066 Uiso calc U . R 1 . .
C C57 0.6378(6) 0.1730(4) 0.1021(3) 0.070(3) Uani d . . . 1 . .
H H57 0.5957 0.1602 0.1073 0.084 Uiso calc U . R 1 . .
C C58 0.6959(7) 0.1442(4) 0.1034(4) 0.082(4) Uani d . . . 1 . .
H H58 0.692 0.1117 0.1087 0.098 Uiso calc U . R 1 . .
C C59 0.7581(5) 0.1636(3) 0.0968(3) 0.064(3) Uani d . . . 1 . .
H H59 0.7957 0.1441 0.0973 0.077 Uiso calc U . R 1 . .
C C60 0.8554(3) 0.2553(2) 0.1517(2) 0.0276(16) Uani d . . . 1 . .
C C61 0.8865(4) 0.1833(2) 0.1730(2) 0.0327(17) Uani d . . . 1 . .
C C62 0.8954(4) 0.1449(3) 0.1970(3) 0.042(2) Uani d . . . 1 . .
H H62 0.8856 0.1464 0.2249 0.051 Uiso calc U . R 1 . .
C C63 0.9184(4) 0.1050(3) 0.1805(3) 0.048(2) Uani d . . . 1 . .
H H63 0.9236 0.0779 0.1968 0.058 Uiso calc U . R 1 . .
C C64 0.9349(4) 0.1029(3) 0.1388(3) 0.048(2) Uani d . . . 1 . .
H H64 0.9516 0.0749 0.1272 0.058 Uiso calc U . R 1 . .
C C65 0.9258(4) 0.1429(3) 0.1155(3) 0.041(2) Uani d . . . 1 . .
H H65 0.937 0.1426 0.0878 0.049 Uiso calc U . R 1 . .
C C66 0.9007(4) 0.1828(2) 0.1328(2) 0.0324(17) Uani d . . . 1 . .
C C67 -0.0211(4) 0.4425(3) 0.0772(2) 0.041(2) Uani d . . . 1 . .
H H67 -0.068 0.4338 0.0817 0.05 Uiso calc U . R 1 . .
C C68 0.0120(4) 0.4399(2) 0.1191(2) 0.0286(16) Uani d . . . 1 . .
C C69 -0.0340(3) 0.4655(2) 0.1491(2) 0.0259(15) Uani d . . . 1 . .
H H69 -0.078 0.4503 0.1475 0.031 Uiso calc U . R 1 . .
C C70 -0.0432(4) 0.5169(2) 0.1405(2) 0.0314(17) Uani d . . . 1 . .
C C71 -0.0417(4) 0.5358(3) 0.1012(2) 0.040(2) Uani d . . . 1 . .
C C72 -0.0543(6) 0.5820(3) 0.0946(3) 0.065(3) Uani d . . . 1 . .
H H72 -0.0533 0.5942 0.068 0.078 Uiso calc U . R 1 . .
C C73 -0.0685(5) 0.6110(3) 0.1267(3) 0.060(3) Uani d . . . 1 . .
H H73 -0.0769 0.6433 0.1219 0.072 Uiso calc U . R 1 . .
C C74 -0.0706(5) 0.5947(3) 0.1644(3) 0.056(3) Uani d . . . 1 . .
H H74 -0.0808 0.615 0.1862 0.067 Uiso calc U . R 1 . .
C C75 -0.0575(4) 0.5474(3) 0.1712(3) 0.0395(19) Uani d . . . 1 . .
H H75 -0.0584 0.5359 0.198 0.047 Uiso calc U . R 1 . .
C C82 0.0149(4) 0.3875(2) 0.1307(2) 0.0318(17) Uani d . . . 1 . .
C C83 0.1195(4) 0.4133(2) 0.1270(2) 0.0292(16) Uani d . . . 1 . .
C C84 0.1874(4) 0.4136(3) 0.1277(3) 0.048(2) Uani d . . . 1 . .
H H84 0.2114 0.3855 0.1318 0.057 Uiso calc U . R 1 . .
C C85 0.2191(4) 0.4560(3) 0.1221(2) 0.046(2) Uani d . . . 1 . .
H H85 0.2656 0.4573 0.122 0.055 Uiso calc U . R 1 . .
C C86 0.1829(5) 0.4963(3) 0.1168(3) 0.051(2) Uani d . . . 1 . .
H H86 0.2051 0.5253 0.1137 0.061 Uiso calc U . R 1 . .
C C87 0.1158(4) 0.4956(3) 0.1157(2) 0.0379(19) Uani d . . . 1 . .
H H87 0.0921 0.5238 0.1116 0.046 Uiso calc U . R 1 . .
C C88 0.0825(4) 0.4537(3) 0.1205(2) 0.0319(17) Uani d . . . 1 . .
C C89 0.5528(7) 0.2857(5) 0.3934(5) 0.112(5) Uani d . . . 1 . .
H H89A 0.5739 0.2806 0.367 0.134 Uiso calc U . R 1 . .
H H89B 0.584 0.3036 0.4103 0.134 Uiso calc U . R 1 . .
C C90 0.9149(13) 0.0944(10) 0.4313(15) 0.148(17) Uani d . P . 0.5 . .
H H90A 0.9335 0.1179 0.4127 0.178 Uiso calc U P R 0.5 . .
H H90B 0.8841 0.1107 0.4496 0.178 Uiso calc U P R 0.5 . .
C C92 0.3194(11) 0 0 0.179(8) Uani d TU P S 1 . .
H H92A 0.3478 -0.0085 0.023 0.215 Uiso calc U P R 0.5 . .
H H92B 0.3478 0.0085 -0.023 0.215 Uiso calc U P R 0.5 . .
Cl Cl1 0.4830(2) 0.31993(18) 0.38621(17) 0.152(2) Uani d . . . 1 . .
Cl Cl2 0.5409(2) 0.23340(12) 0.41492(12) 0.1113(13) Uani d . . . 1 . .
Cl Cl3 0.9757(8) 0.0694(4) 0.4583(4) 0.186(5) Uani d . P . 0.5 . .
Cl Cl4 0.8741(7) 0.0530(6) 0.4049(4) 0.187(5) Uani d . P . 0.5 . .
N N1 0.1075(3) 0.22801(19) 0.16004(19) 0.0358(15) Uani d . . . 1 . .
H H1A 0.0682 0.2347 0.1508 0.043 Uiso calc U . R 1 . .
N N2 0.8170(3) 0.3765(2) 0.2007(2) 0.0384(16) Uani d . . . 1 . .
H H2A 0.8239 0.3484 0.1909 0.046 Uiso calc U . R 1 . .
N N3 0.8592(3) 0.2273(2) 0.18340(19) 0.0354(15) Uani d . . . 1 . .
H H3A 0.8464 0.235 0.2078 0.043 Uiso calc U . R 1 . .
N N4 0.0772(3) 0.3751(2) 0.13265(19) 0.0367(16) Uani d . . . 1 . .
H H4A 0.0906 0.3463 0.137 0.044 Uiso calc U . R 1 . .
O O1 0.1575(2) 0.29835(17) 0.14769(15) 0.0372(12) Uani d . . . 1 . .
O O2 0.1774(2) 0.26857(15) 0.24168(14) 0.0276(11) Uani d . . . 1 . .
H H2 0.1797 0.2934 0.2552 0.041 Uiso calc U . R 1 . .
O O3 0.8281(3) 0.36135(17) 0.26854(16) 0.0397(13) Uani d . . . 1 . .
O O4 0.9134(2) 0.45502(17) 0.25442(15) 0.0289(11) Uani d . . . 1 . .
H H4 0.9411 0.4511 0.2728 0.043 Uiso calc U . R 1 . .
O O5 0.8335(3) 0.29580(17) 0.15188(16) 0.0365(12) Uani d . . . 1 . .
O O6 0.9854(2) 0.26727(18) 0.13475(15) 0.0376(12) Uani d . . . 1 . .
H H6A 0.9757 0.2924 0.1465 0.056 Uiso calc U . R 1 . .
O O7 -0.0337(3) 0.36195(18) 0.13613(17) 0.0410(13) Uani d . . . 1 . .
O O8 -0.0090(2) 0.45734(16) 0.18831(13) 0.0284(11) Uani d . . . 1 . .
H H8A -0.0393 0.4602 0.2052 0.043 Uiso calc U . R 1 . .
S S1 0.34986(10) 0.21064(7) 0.17246(7) 0.0423(5) Uani d . . . 1 . .
S S2 0.70264(9) 0.49985(7) 0.27654(7) 0.0398(5) Uani d . . . 1 . .
S S3 0.86154(13) 0.20273(9) 0.03556(7) 0.0544(6) Uani d . . . 1 . .
S S4 -0.02263(13) 0.50221(8) 0.05766(6) 0.0522(6) Uani d . . . 1 . .

loop_
_atom_site_aniso_label
_atom_site_aniso_U_11
_atom_site_aniso_U_22
_atom_site_aniso_U_33
_atom_site_aniso_U_12
_atom_site_aniso_U_13
_atom_site_aniso_U_23
C76 0.092(4) 0.044(4) 0.034(4) 0.031(3) -0.005(4) 0.001(3)
C77 0.134(4) 0.035(4) 0.023(4) 0.026(3) -0.006(4) 0.007(3)
C78 0.171(6) 0.061(5) 0.043(5) 0.025(6) -0.005(5) -0.016(4)
C79 0.171(7) 0.078(6) 0.047(6) 0.049(6) 0.013(6) -0.014(5)
C80 0.138(7) 0.084(6) 0.059(6) 0.042(5) 0.030(6) -0.006(5)
C81 0.109(5) 0.069(5) 0.044(5) 0.029(4) 0.019(5) 0.000(4)
C91 0.107(19) 0.063(10) 0.109(17) -0.055(14) -0.038(17) 0.015(9)
Cl5 0.189(10) 0.122(6) 0.090(5) 0.015(7) 0.014(6) 0.019(4)
Cl7 0.70(2) 0.105(4) 0.392(15) -0.049(9) 0.281(16) -0.058(7)
Cl6 0.076(3) 0.095(3) 0.106(3) 0 -0.009(3) 0
Br1 0.0969(8) 0.0449(5) 0.0474(5) 0.0017(5) 0.0189(5) 0.0085(5)
Br2 0.0427(5) 0.0445(5) 0.0732(6) -0.0060(4) 0.0183(4) 0.0142(5)
Br3 0.0485(5) 0.0530(5) 0.0660(6) 0.0143(4) -0.0069(5) -0.0014(5)
Br4 0.1138(10) 0.0570(6) 0.0671(7) -0.0018(6) -0.0436(7) -0.0055(6)
C1 0.022(4) 0.034(4) 0.040(4) 0.006(3) 0.003(3) 0.000(3)
C2 0.025(4) 0.023(4) 0.046(4) 0.008(3) 0.005(3) -0.002(3)
C3 0.028(4) 0.017(3) 0.034(4) -0.001(3) -0.002(3) -0.002(3)
C4 0.033(4) 0.021(3) 0.040(5) 0.003(3) 0.000(3) 0.000(3)
C5 0.032(4) 0.032(4) 0.038(4) -0.002(3) -0.003(3) 0.003(3)
C6 0.031(4) 0.045(5) 0.066(6) -0.005(4) -0.007(4) 0.000(5)
C7 0.034(5) 0.063(6) 0.059(6) 0.009(4) -0.005(4) 0.005(5)
C8 0.042(5) 0.072(6) 0.036(5) -0.008(5) -0.012(4) 0.006(4)
C9 0.032(4) 0.041(5) 0.041(5) -0.005(4) -0.003(4) 0.000(4)
C10 0.038(4) 0.040(5) 0.032(4) 0.009(4) 0.005(3) 0.001(4)
C11 0.034(4) 0.043(5) 0.049(5) 0.008(4) 0.022(4) -0.006(4)
C12 0.059(6) 0.060(6) 0.040(5) 0.007(5) 0.005(4) 0.003(5)
C13 0.073(7) 0.061(6) 0.038(5) 0.006(5) 0.010(5) -0.020(5)
C14 0.084(7) 0.039(5) 0.053(6) 0.008(5) 0.006(5) -0.018(5)
C15 0.062(6) 0.026(4) 0.041(5) -0.001(4) 0.006(4) -0.004(4)
C16 0.038(4) 0.029(4) 0.028(4) 0.008(3) 0.006(3) 0.000(3)
C17 0.030(4) 0.019(4) 0.044(4) 0.002(3) -0.007(3) 0.002(3)
C18 0.043(5) 0.039(5) 0.054(5) -0.012(4) -0.009(4) -0.007(4)
C19 0.054(6) 0.026(4) 0.050(5) -0.004(4) -0.003(4) -0.009(4)
C20 0.055(5) 0.016(4) 0.041(5) 0.007(3) -0.002(4) 0.002(3)
C21 0.036(4) 0.026(4) 0.039(4) 0.007(3) 0.002(4) -0.008(3)
C22 0.033(4) 0.021(4) 0.029(4) 0.003(3) 0.000(3) -0.001(3)
C23 0.029(4) 0.021(4) 0.051(5) 0.001(3) 0.003(3) 0.008(3)
C24 0.024(4) 0.017(3) 0.037(4) 0.006(3) 0.009(3) 0.008(3)
C25 0.031(4) 0.017(3) 0.025(4) 0.008(3) 0.006(3) 0.002(3)
C26 0.036(4) 0.021(4) 0.034(4) 0.005(3) 0.004(3) 0.002(3)
C27 0.048(5) 0.028(4) 0.025(4) 0.004(4) 0.002(3) -0.003(3)
C28 0.053(6) 0.040(5) 0.052(5) 0.013(4) 0.007(4) -0.007(4)
C29 0.063(6) 0.025(4) 0.074(7) 0.007(4) -0.020(5) -0.009(4)
C30 0.057(6) 0.037(5) 0.055(6) -0.009(4) -0.012(5) 0.007(4)
C31 0.045(5) 0.025(4) 0.044(5) 0.004(4) -0.005(4) -0.001(4)
C32 0.022(4) 0.033(4) 0.053(5) -0.002(3) 0.001(4) -0.005(4)
C33 0.024(4) 0.021(4) 0.088(7) 0.010(3) 0.012(4) 0.002(4)
C34 0.035(5) 0.048(5) 0.093(8) -0.007(4) 0.011(5) -0.007(6)
C35 0.039(5) 0.058(7) 0.104(9) -0.015(5) 0.003(6) -0.020(6)
C36 0.053(7) 0.082(8) 0.089(8) -0.003(6) -0.014(6) -0.011(7)
C37 0.024(4) 0.066(6) 0.052(6) -0.005(4) -0.002(4) -0.004(5)
C38 0.019(4) 0.022(4) 0.055(6) -0.002(3) 0.003(3) 0.002(4)
C39 0.030(4) 0.029(4) 0.034(4) -0.003(3) -0.004(3) -0.003(3)
C40 0.038(5) 0.052(5) 0.043(5) 0.004(4) -0.004(4) -0.006(4)
C41 0.042(5) 0.074(7) 0.035(5) 0.004(5) 0.000(4) 0.010(5)
C42 0.045(5) 0.043(5) 0.049(5) 0.007(4) -0.016(4) 0.011(4)
C43 0.031(4) 0.035(4) 0.045(5) 0.006(3) 0.004(4) 0.002(4)
C44 0.036(4) 0.024(4) 0.029(4) -0.002(3) -0.002(3) 0.002(3)
C45 0.044(4) 0.026(4) 0.029(4) -0.002(3) -0.017(3) 0.004(3)
C46 0.036(4) 0.026(4) 0.037(4) 0.005(3) -0.009(3) -0.003(3)
C47 0.043(5) 0.032(4) 0.030(4) 0.009(4) -0.011(3) 0.002(3)
C48 0.052(5) 0.033(4) 0.035(4) 0.011(4) 0.001(4) 0.003(4)
C49 0.065(6) 0.050(5) 0.032(5) 0.017(5) 0.006(4) -0.007(4)
C50 0.099(9) 0.085(8) 0.037(5) 0.031(7) 0.011(5) -0.006(5)
C51 0.090(9) 0.119(11) 0.053(7) 0.003(8) 0.032(7) -0.019(7)
C52 0.054(7) 0.130(11) 0.075(8) 0.025(7) 0.031(6) 0.026(8)
C53 0.043(5) 0.080(7) 0.051(6) 0.016(5) 0.007(4) 0.025(5)
C54 0.040(5) 0.053(5) 0.047(5) 0.001(4) -0.023(4) -0.004(4)
C55 0.060(6) 0.055(6) 0.036(5) -0.002(5) -0.004(4) 0.000(4)
C56 0.042(5) 0.079(7) 0.043(5) -0.008(5) -0.014(4) -0.001(5)
C57 0.081(8) 0.075(8) 0.054(6) -0.033(7) -0.019(6) -0.003(6)
C58 0.108(10) 0.052(7) 0.086(8) -0.044(7) -0.026(7) 0.005(6)
C59 0.070(7) 0.047(6) 0.075(7) -0.017(5) -0.035(6) 0.016(5)
C60 0.033(4) 0.027(4) 0.023(4) 0.000(3) -0.005(3) 0.002(3)
C61 0.034(4) 0.029(4) 0.035(4) -0.009(3) -0.009(3) 0.000(3)
C62 0.035(4) 0.040(5) 0.052(5) -0.009(4) -0.003(4) 0.018(4)
C63 0.039(5) 0.029(5) 0.076(7) -0.003(4) -0.003(5) 0.021(5)
C64 0.037(5) 0.024(4) 0.085(7) 0.001(3) -0.019(5) 0.000(4)
C65 0.045(5) 0.038(5) 0.040(5) 0.003(4) -0.006(4) -0.006(4)
C66 0.034(4) 0.020(4) 0.043(5) 0.001(3) -0.007(4) -0.006(3)
C67 0.054(5) 0.035(4) 0.036(4) 0.018(4) 0.004(4) 0.002(4)
C68 0.033(4) 0.023(3) 0.030(4) 0.011(3) 0.005(3) 0.001(3)
C69 0.027(4) 0.023(4) 0.027(4) 0.010(3) -0.008(3) 0.000(3)
C70 0.039(4) 0.026(4) 0.029(4) 0.009(3) -0.002(3) -0.002(3)
C71 0.052(5) 0.035(4) 0.033(4) 0.018(4) 0.011(4) 0.009(4)
C72 0.102(8) 0.035(5) 0.057(6) 0.021(5) 0.025(6) 0.021(5)
C73 0.082(7) 0.021(4) 0.077(8) 0.027(4) 0.005(6) -0.003(5)
C74 0.074(7) 0.036(5) 0.057(6) 0.016(4) 0.006(5) -0.007(5)
C75 0.046(5) 0.035(4) 0.038(5) 0.013(4) 0.008(4) 0.002(4)
C82 0.042(5) 0.027(4) 0.027(4) 0.012(4) -0.003(3) -0.008(3)
C83 0.039(4) 0.027(4) 0.022(4) 0.004(3) 0.006(3) -0.007(3)
C84 0.041(5) 0.056(6) 0.047(5) 0.015(4) 0.011(4) -0.002(4)
C85 0.042(5) 0.053(6) 0.043(5) 0.004(4) 0.020(4) 0.003(4)
C86 0.058(6) 0.046(5) 0.050(5) -0.012(5) 0.022(4) 0.003(4)
C87 0.053(5) 0.024(4) 0.037(4) -0.002(4) 0.014(4) 0.007(3)
C88 0.039(4) 0.032(4) 0.025(4) 0.006(3) 0.004(3) 0.000(3)
C89 0.085(9) 0.077(9) 0.174(15) -0.020(7) 0.051(10) 0.010(10)
C90 0.052(15) 0.077(19) 0.32(6) -0.011(14) 0.02(2) 0.03(3)
C92 0.084(15) 0.41(3) 0.047(11) 0 0 0.019(18)
Cl1 0.122(4) 0.161(4) 0.175(5) 0.030(3) 0.000(3) 0.086(4)
Cl2 0.126(3) 0.078(2) 0.130(3) 0.020(2) 0.068(3) 0.017(2)
Cl3 0.260(16) 0.141(8) 0.158(9) -0.023(10) 0.006(10) 0.034(8)
Cl4 0.179(11) 0.242(14) 0.138(9) -0.010(10) 0.014(8) -0.034(9)
N1 0.038(4) 0.021(3) 0.049(4) 0.001(3) -0.006(3) 0.005(3)
N2 0.038(4) 0.030(4) 0.047(4) 0.007(3) 0.000(3) -0.011(3)
N3 0.033(3) 0.037(4) 0.036(4) 0.005(3) 0.000(3) -0.002(3)
N4 0.044(4) 0.020(3) 0.045(4) 0.009(3) 0.006(3) 0.000(3)
O1 0.042(3) 0.025(3) 0.044(3) 0.012(2) 0.000(2) 0.007(2)
O2 0.027(3) 0.023(2) 0.033(3) 0.003(2) 0.007(2) -0.004(2)
O3 0.047(3) 0.020(3) 0.052(3) 0.005(2) 0.004(3) 0.014(3)
O4 0.019(2) 0.036(3) 0.032(3) -0.001(2) 0.004(2) -0.002(2)
O5 0.042(3) 0.023(3) 0.045(3) 0.008(2) -0.008(2) -0.007(2)
O6 0.033(3) 0.038(3) 0.042(3) 0.008(2) -0.008(2) -0.006(2)
O7 0.043(3) 0.028(3) 0.052(3) 0.001(3) -0.013(3) -0.004(3)
O8 0.025(3) 0.035(3) 0.025(2) 0.006(2) 0.004(2) 0.001(2)
S1 0.0352(11) 0.0452(11) 0.0465(12) 0.0166(9) 0.0077(9) -0.0077(10)
S2 0.0278(10) 0.0333(10) 0.0584(13) 0.0090(8) 0.0101(9) -0.0019(10)
S3 0.0655(15) 0.0608(15) 0.0368(12) 0.0100(12) -0.0138(11) -0.0154(11)
S4 0.0888(19) 0.0380(11) 0.0298(10) 0.0221(12) 0.0000(11) 0.0070(9)

loop_
_atom_type_symbol
_atom_type_description
_atom_type_scat_dispersion_real
_atom_type_scat_dispersion_imag
_atom_type_scat_source
C C 0.0033 0.0016 'International Tables Vol C Tables 4.2.6.8 and 6.1.1.4'
H H 0.0000 0.0000 'International Tables Vol C Tables 4.2.6.8 and 6.1.1.4'
N N 0.0061 0.0033 'International Tables Vol C Tables 4.2.6.8 and 6.1.1.4'
O O 0.0106 0.0060 'International Tables Vol C Tables 4.2.6.8 and 6.1.1.4'
S S 0.1246 0.1234 'International Tables Vol C Tables 4.2.6.8 and 6.1.1.4'
Br Br -0.2901 2.4595 'International Tables Vol C Tables 4.2.6.8 and 6.1.1.4'
Cl Cl 0.1484 0.1585 'International Tables Vol C Tables 4.2.6.8 and 6.1.1.4'

loop_
_geom_angle_atom_site_label_1
_geom_angle_atom_site_label_2
_geom_angle_atom_site_label_3
_geom_angle_site_symmetry_1
_geom_angle_site_symmetry_3
_geom_angle
C77 C76 C81 . . 120.0
C77 C76 C67 . . 123.2(5)
C81 C76 C67 . . 116.4(5)
C78 C77 C76 . . 120.0
C78 C77 Br4 . . 117.0(4)
C76 C77 Br4 . . 123.0(4)
C77 C78 C79 . . 120.0
C77 C78 H78 . . 120.0
C79 C78 H78 . . 120.0
C80 C79 C78 . . 120.0
C80 C79 H79 . . 120.0
C78 C79 H79 . . 120.0
C79 C80 C81 . . 120.0
C79 C80 H80 . . 120.0
C81 C80 H80 . . 120.0
C80 C81 C76 . . 120.0
C80 C81 H81 . . 120.0
C76 C81 H81 . . 120.0
Cl6 C91 Cl5 . . 106.4(13)
Cl6 C91 H91A . . 110.5
Cl5 C91 H91A . . 110.5
Cl6 C91 H91B . . 110.5
Cl5 C91 H91B . . 110.5
H91A C91 H91B . . 108.6
C92 Cl7 Cl7 . 4 35.0(10)
C10 C1 C2 . . 115.7(6)
C10 C1 S1 . . 106.7(5)
C2 C1 S1 . . 112.0(5)
C10 C1 H1 . . 107.3
C2 C1 H1 . . 107.3
S1 C1 H1 . . 107.3
C22 C2 C16 . . 102.2(6)
C22 C2 C3 . . 114.0(6)
C16 C2 C3 . . 105.3(5)
C22 C2 C1 . . 117.9(6)
C16 C2 C1 . . 108.9(6)
C3 C2 C1 . . 107.7(6)
O2 C3 C4 . . 111.6(6)
O2 C3 C2 . . 109.2(5)
C4 C3 C2 . . 116.4(6)
O2 C3 H3 . . 106.3
C4 C3 H3 . . 106.3
C2 C3 H3 . . 106.3
C9 C4 C5 . . 119.2(7)
C9 C4 C3 . . 119.9(7)
C5 C4 C3 . . 120.8(6)
C4 C5 C6 . . 119.2(8)
C4 C5 S1 . . 125.1(6)
C6 C5 S1 . . 115.6(6)
C5 C6 C7 . . 120.9(8)
C5 C6 H6 . . 119.5
C7 C6 H6 . . 119.5
C8 C7 C6 . . 117.8(8)
C8 C7 H7 . . 121.1
C6 C7 H7 . . 121.1
C7 C8 C9 . . 122.1(8)
C7 C8 H8 . . 119.0
C9 C8 H8 . . 119.0
C4 C9 C8 . . 120.8(8)
C4 C9 H9 . . 119.6
C8 C9 H9 . . 119.6
C15 C10 C11 . . 116.6(8)
C15 C10 C1 . . 120.7(7)
C11 C10 C1 . . 122.5(7)
C10 C11 C12 . . 122.4(8)
C10 C11 Br1 . . 122.1(6)
C12 C11 Br1 . . 115.4(7)
C13 C12 C11 . . 118.9(9)
C13 C12 H12 . . 120.5
C11 C12 H12 . . 120.5
C14 C13 C12 . . 120.7(9)
C14 C13 H13 . . 119.6
C12 C13 H13 . . 119.6
C13 C14 C15 . . 119.9(8)
C13 C14 H14 . . 120.1
C15 C14 H14 . . 120.1
C10 C15 C14 . . 121.3(8)
C10 C15 H15 . . 119.4
C14 C15 H15 . . 119.4
O1 C16 N1 . . 125.6(7)
O1 C16 C2 . . 125.3(7)
N1 C16 C2 . . 109.1(6)
C18 C17 C22 . . 123.6(7)
C18 C17 N1 . . 126.3(7)
C22 C17 N1 . . 110.1(6)
C17 C18 C19 . . 116.2(8)
C17 C18 H18 . . 121.9
C19 C18 H18 . . 121.9
C20 C19 C18 . . 122.5(8)
C20 C19 H19 . . 118.8
C18 C19 H19 . . 118.8
C19 C20 C21 . . 120.4(7)
C19 C20 H20 . . 119.8
C21 C20 H20 . . 119.8
C20 C21 C22 . . 119.3(7)
C20 C21 H21 . . 120.4
C22 C21 H21 . . 120.4
C21 C22 C17 . . 117.9(7)
C21 C22 C2 . . 134.3(7)
C17 C22 C2 . . 107.7(6)
C32 C23 C24 . . 115.3(6)
C32 C23 S2 . . 107.1(5)
C24 C23 S2 . . 113.2(5)
C32 C23 H23 . . 106.9
C24 C23 H23 . . 106.9
S2 C23 H23 . . 106.9
C25 C24 C44 . . 116.7(5)
C25 C24 C38 . . 109.1(5)
C44 C24 C38 . . 101.2(6)
C25 C24 C23 . . 106.9(6)
C44 C24 C23 . . 116.6(6)
C38 C24 C23 . . 105.4(5)
O4 C25 C24 . . 108.1(5)
O4 C25 C26 . . 111.0(5)
C24 C25 C26 . . 113.8(6)
O4 C25 H25 . . 107.9
C24 C25 H25 . . 107.9
C26 C25 H25 . . 107.9
C27 C26 C31 . . 119.2(6)
C27 C26 C25 . . 121.5(7)
C31 C26 C25 . . 119.2(7)
C26 C27 C28 . . 119.6(8)
C26 C27 S2 . . 124.5(6)
C28 C27 S2 . . 115.7(6)
C29 C28 C27 . . 120.2(8)
C29 C28 H28 . . 119.9
C27 C28 H28 . . 119.9
C30 C29 C28 . . 121.3(8)
C30 C29 H29 . . 119.3
C28 C29 H29 . . 119.3
C29 C30 C31 . . 119.6(8)
C29 C30 H30 . . 120.2
C31 C30 H30 . . 120.2
C30 C31 C26 . . 120.0(8)
C30 C31 H31 . . 120.0
C26 C31 H31 . . 120.0
C33 C32 C37 . . 117.2(8)
C33 C32 C23 . . 121.1(8)
C37 C32 C23 . . 121.7(7)
C32 C33 C34 . . 123.6(9)
C32 C33 Br2 . . 122.9(7)
C34 C33 Br2 . . 113.4(7)
C33 C34 C35 . . 117.1(9)
C33 C34 H34 . . 121.5
C35 C34 H34 . . 121.5
C36 C35 C34 . . 120.4(10)
C36 C35 H35 . . 119.8
C34 C35 H35 . . 119.8
C35 C36 C37 . . 121.5(11)
C35 C36 H36 . . 119.2
C37 C36 H36 . . 119.2
C32 C37 C36 . . 120.1(9)
C32 C37 H37 . . 119.9
C36 C37 H37 . . 119.9
O3 C38 N2 . . 128.0(7)
O3 C38 C24 . . 124.0(7)
N2 C38 C24 . . 108.0(6)
C44 C39 C40 . . 123.0(7)
C44 C39 N2 . . 110.5(6)
C40 C39 N2 . . 126.5(7)
C39 C40 C41 . . 117.0(8)
C39 C40 H40 . . 121.5
C41 C40 H40 . . 121.5
C42 C41 C40 . . 121.2(8)
C42 C41 H41 . . 119.4
C40 C41 H41 . . 119.4
C41 C42 C43 . . 120.8(8)
C41 C42 H42 . . 119.6
C43 C42 H42 . . 119.6
C42 C43 C44 . . 119.3(8)
C42 C43 H43 . . 120.3
C44 C43 H43 . . 120.3
C39 C44 C43 . . 118.6(7)
C39 C44 C24 . . 108.8(6)
C43 C44 C24 . . 132.6(7)
C46 C45 C54 . . 115.3(6)
C46 C45 S3 . . 113.0(5)
C54 C45 S3 . . 105.8(5)
C46 C45 H45 . . 107.5
C54 C45 H45 . . 107.5
S3 C45 H45 . . 107.5
C60 C46 C45 . . 110.4(6)
C60 C46 C66 . . 100.9(6)
C45 C46 C66 . . 118.5(6)
C60 C46 C47 . . 105.3(6)
C45 C46 C47 . . 106.8(6)
C66 C46 C47 . . 114.1(6)
O6 C47 C48 . . 110.4(6)
O6 C47 C46 . . 110.2(6)
C48 C47 C46 . . 114.0(6)
O6 C47 H47 . . 107.3
C48 C47 H47 . . 107.3
C46 C47 H47 . . 107.3
C49 C48 C53 . . 118.2(8)
C49 C48 C47 . . 120.8(7)
C53 C48 C47 . . 120.9(8)
C50 C49 C48 . . 118.6(9)
C50 C49 S3 . . 116.0(8)
C48 C49 S3 . . 125.4(6)
C51 C50 C49 . . 122.7(11)
C51 C50 H50 . . 118.6
C49 C50 H50 . . 118.6
C52 C51 C50 . . 118.1(10)
C52 C51 H51 . . 121.0
C50 C51 H51 . . 121.0
C51 C52 C53 . . 121.8(11)
C51 C52 H52 . . 119.1
C53 C52 H52 . . 119.1
C52 C53 C48 . . 120.5(11)
C52 C53 H53 . . 119.8
C48 C53 H53 . . 119.8
C59 C54 C55 . . 119.5(9)
C59 C54 C45 . . 120.9(8)
C55 C54 C45 . . 119.3(8)
C54 C55 C56 . . 119.9(9)
C54 C55 Br3 . . 124.5(7)
C56 C55 Br3 . . 115.5(7)
C57 C56 C55 . . 121.5(10)
C57 C56 H56 . . 119.2
C55 C56 H56 . . 119.2
C56 C57 C58 . . 117.6(10)
C56 C57 H57 . . 121.2
C58 C57 H57 . . 121.2
C59 C58 C57 . . 121.0(10)
C59 C58 H58 . . 119.5
C57 C58 H58 . . 119.5
C54 C59 C58 . . 120.3(11)
C54 C59 H59 . . 119.8
C58 C59 H59 . . 119.8
O5 C60 N3 . . 125.4(7)
O5 C60 C46 . . 124.8(6)
N3 C60 C46 . . 109.8(6)
C62 C61 C66 . . 122.3(7)
C62 C61 N3 . . 128.4(7)
C66 C61 N3 . . 109.2(6)
C63 C62 C61 . . 119.1(8)
C63 C62 H62 . . 120.5
C61 C62 H62 . . 120.5
C62 C63 C64 . . 120.8(8)
C62 C63 H63 . . 119.6
C64 C63 H63 . . 119.6
C65 C64 C63 . . 118.4(8)
C65 C64 H64 . . 120.8
C63 C64 H64 . . 120.8
C66 C65 C64 . . 119.8(8)
C66 C65 H65 . . 120.1
C64 C65 H65 . . 120.1
C61 C66 C65 . . 119.6(7)
C61 C66 C46 . . 108.7(6)
C65 C66 C46 . . 131.7(7)
C76 C67 C68 . . 118.6(6)
C76 C67 S4 . . 108.5(5)
C68 C67 S4 . . 111.8(5)
C76 C67 H67 . . 105.7
C68 C67 H67 . . 105.7
S4 C67 H67 . . 105.7
C88 C68 C82 . . 102.2(6)
C88 C68 C67 . . 115.8(6)
C82 C68 C67 . . 106.6(6)
C88 C68 C69 . . 116.0(6)
C82 C68 C69 . . 108.7(6)
C67 C68 C69 . . 107.0(6)
O8 C69 C70 . . 112.4(6)
O8 C69 C68 . . 107.2(5)
C70 C69 C68 . . 114.4(6)
O8 C69 H69 . . 107.5
C70 C69 H69 . . 107.5
C68 C69 H69 . . 107.5
C75 C70 C71 . . 116.8(6)
C75 C70 C69 . . 120.1(7)
C71 C70 C69 . . 123.0(6)
C72 C71 C70 . . 121.0(8)
C72 C71 S4 . . 115.5(6)
C70 C71 S4 . . 123.5(6)
C71 C72 C73 . . 119.6(9)
C71 C72 H72 . . 120.2
C73 C72 H72 . . 120.2
C74 C73 C72 . . 121.4(8)
C74 C73 H73 . . 119.3
C72 C73 H73 . . 119.3
C73 C74 C75 . . 118.9(8)
C73 C74 H74 . . 120.6
C75 C74 H74 . . 120.6
C70 C75 C74 . . 122.2(8)
C70 C75 H75 . . 118.9
C74 C75 H75 . . 118.9
O7 C82 N4 . . 127.0(7)
O7 C82 C68 . . 125.0(6)
N4 C82 C68 . . 108.0(7)
C84 C83 C88 . . 122.5(7)
C84 C83 N4 . . 128.1(7)
C88 C83 N4 . . 109.4(6)
C85 C84 C83 . . 118.1(8)
C85 C84 H84 . . 120.9
C83 C84 H84 . . 120.9
C86 C85 C84 . . 119.7(8)
C86 C85 H85 . . 120.1
C84 C85 H85 . . 120.1
C87 C86 C85 . . 121.7(8)
C87 C86 H86 . . 119.1
C85 C86 H86 . . 119.1
C86 C87 C88 . . 120.0(8)
C86 C87 H87 . . 120.0
C88 C87 H87 . . 120.0
C87 C88 C83 . . 117.9(7)
C87 C88 C68 . . 134.2(7)
C83 C88 C68 . . 107.9(6)
Cl2 C89 Cl1 . . 116.1(7)
Cl2 C89 H89A . . 108.3
Cl1 C89 H89A . . 108.3
Cl2 C89 H89B . . 108.3
Cl1 C89 H89B . . 108.3
H89A C89 H89B . . 107.4
Cl3 C90 Cl4 . . 110.0(18)
Cl3 C90 H90A . . 109.7
Cl4 C90 H90A . . 109.7
Cl3 C90 H90B . . 109.7
Cl4 C90 H90B . . 109.7
H90A C90 H90B . . 108.2
Cl7 C92 Cl7 . 4 110.0(19)
Cl7 C92 H92A . . 109.7
Cl7 C92 H92A 4 . 109.7
Cl7 C92 H92B . . 109.7
Cl7 C92 H92B 4 . 109.7
H92A C92 H92B . . 108.2
C16 N1 C17 . . 110.9(6)
C16 N1 H1A . . 124.6
C17 N1 H1A . . 124.6
C38 N2 C39 . . 111.2(6)
C38 N2 H2A . . 124.4
C39 N2 H2A . . 124.4
C60 N3 C61 . . 111.4(6)
C60 N3 H3A . . 124.3
C61 N3 H3A . . 124.3
C82 N4 C83 . . 112.2(6)
C82 N4 H4A . . 123.9
C83 N4 H4A . . 123.9
C3 O2 H2 . . 109.5
C25 O4 H4 . . 109.5
C47 O6 H6A . . 109.5
C69 O8 H8A . . 109.5
C5 S1 C1 . . 103.7(3)
C27 S2 C23 . . 102.9(3)
C49 S3 C45 . . 102.4(4)
C71 S4 C67 . . 102.5(4)

loop_
_geom_bond_atom_site_label_1
_geom_bond_atom_site_label_2
_geom_bond_site_symmetry_2
_geom_bond_distance
C76 C77 . 1.39
C76 C81 . 1.39
C76 C67 . 1.500(9)
C77 C78 . 1.39
C77 Br4 . 1.875(6)
C78 C79 . 1.39
C78 H78 . 0.95
C79 C80 . 1.39
C79 H79 . 0.95
C80 C81 . 1.39
C80 H80 . 0.95
C81 H81 . 0.95
C91 Cl6 . 1.74(2)
C91 Cl5 . 1.79(2)
C91 H91A . 0.99
C91 H91B . 0.99
Cl7 C92 . 1.474(16)
Cl7 Cl7 4 2.414(14)
Br1 C11 . 1.911(8)
Br2 C33 . 1.908(10)
Br3 C55 . 1.883(9)
C1 C10 . 1.507(11)
C1 C2 . 1.547(10)
C1 S1 . 1.821(7)
C1 H1 . 1.0
C2 C22 . 1.518(10)
C2 C16 . 1.533(10)
C2 C3 . 1.542(10)
C3 O2 . 1.425(8)
C3 C4 . 1.521(10)
C3 H3 . 1.0
C4 C9 . 1.373(11)
C4 C5 . 1.399(11)
C5 C6 . 1.399(11)
C5 S1 . 1.743(8)
C6 C7 . 1.408(13)
C6 H6 . 0.95
C7 C8 . 1.362(13)
C7 H7 . 0.95
C8 C9 . 1.379(11)
C8 H8 . 0.95
C9 H9 . 0.95
C10 C15 . 1.380(11)
C10 C11 . 1.390(11)
C11 C12 . 1.393(12)
C12 C13 . 1.370(13)
C12 H12 . 0.95
C13 C14 . 1.353(13)
C13 H13 . 0.95
C14 C15 . 1.410(12)
C14 H14 . 0.95
C15 H15 . 0.95
C16 O1 . 1.226(8)
C16 N1 . 1.350(9)
C17 C18 . 1.368(10)
C17 C22 . 1.401(10)
C17 N1 . 1.410(9)
C18 C19 . 1.377(12)
C18 H18 . 0.95
C19 C20 . 1.368(12)
C19 H19 . 0.95
C20 C21 . 1.383(11)
C20 H20 . 0.95
C21 C22 . 1.386(10)
C21 H21 . 0.95
C23 C32 . 1.544(11)
C23 C24 . 1.562(10)
C23 S2 . 1.811(7)
C23 H23 . 1.0
C24 C25 . 1.516(10)
C24 C44 . 1.535(10)
C24 C38 . 1.551(9)
C25 O4 . 1.436(8)
C25 C26 . 1.530(9)
C25 H25 . 1.0
C26 C27 . 1.382(11)
C26 C31 . 1.407(11)
C27 C28 . 1.387(11)
C27 S2 . 1.770(8)
C28 C29 . 1.380(13)
C28 H28 . 0.95
C29 C30 . 1.345(13)
C29 H29 . 0.95
C30 C31 . 1.396(11)
C30 H30 . 0.95
C31 H31 . 0.95
C32 C33 . 1.370(11)
C32 C37 . 1.376(12)
C33 C34 . 1.387(12)
C34 C35 . 1.403(16)
C34 H34 . 0.95
C35 C36 . 1.323(15)
C35 H35 . 0.95
C36 C37 . 1.402(14)
C36 H36 . 0.95
C37 H37 . 0.95
C38 O3 . 1.206(9)
C38 N2 . 1.363(10)
C39 C44 . 1.365(10)
C39 C40 . 1.368(11)
C39 N2 . 1.413(10)
C40 C41 . 1.394(12)
C40 H40 . 0.95
C41 C42 . 1.343(13)
C41 H41 . 0.95
C42 C43 . 1.381(12)
C42 H42 . 0.95
C43 C44 . 1.383(10)
C43 H43 . 0.95
C45 C46 . 1.532(10)
C45 C54 . 1.553(12)
C45 S3 . 1.809(8)
C45 H45 . 1.0
C46 C60 . 1.520(10)
C46 C66 . 1.533(10)
C46 C47 . 1.540(11)
C47 O6 . 1.433(9)
C47 C48 . 1.512(11)
C47 H47 . 1.0
C48 C49 . 1.402(12)
C48 C53 . 1.413(12)
C49 C50 . 1.399(13)
C49 S3 . 1.752(10)
C50 C51 . 1.372(17)
C50 H50 . 0.95
C51 C52 . 1.369(18)
C51 H51 . 0.95
C52 C53 . 1.373(15)
C52 H52 . 0.95
C53 H53 . 0.95
C54 C59 . 1.370(12)
C54 C55 . 1.406(13)
C55 C56 . 1.428(13)
C56 C57 . 1.354(14)
C56 H56 . 0.95
C57 C58 . 1.445(17)
C57 H57 . 0.95
C58 C59 . 1.402(16)
C58 H58 . 0.95
C59 H59 . 0.95
C60 O5 . 1.240(8)
C60 N3 . 1.328(9)
C61 C62 . 1.368(11)
C61 C66 . 1.372(11)
C61 N3 . 1.417(9)
C62 C63 . 1.351(12)
C62 H62 . 0.95
C63 C64 . 1.431(14)
C63 H63 . 0.95
C64 C65 . 1.393(12)
C64 H64 . 0.95
C65 C66 . 1.377(11)
C65 H65 . 0.95
C67 C68 . 1.553(11)
C67 S4 . 1.827(8)
C67 H67 . 1.0
C68 C88 . 1.494(11)
C68 C82 . 1.546(10)
C68 C69 . 1.555(9)
C69 O8 . 1.420(8)
C69 C70 . 1.508(10)
C69 H69 . 1.0
C70 C75 . 1.375(10)
C70 C71 . 1.414(11)
C71 C72 . 1.363(12)
C71 S4 . 1.782(8)
C72 C73 . 1.386(14)
C72 H72 . 0.95
C73 C74 . 1.340(14)
C73 H73 . 0.95
C74 C75 . 1.397(11)
C74 H74 . 0.95
C75 H75 . 0.95
C82 O7 . 1.245(9)
C82 N4 . 1.323(10)
C83 C84 . 1.387(11)
C83 C88 . 1.396(10)
C83 N4 . 1.402(9)
C84 C85 . 1.387(12)
C84 H84 . 0.95
C85 C86 . 1.380(13)
C85 H85 . 0.95
C86 C87 . 1.372(13)
C86 H86 . 0.95
C87 C88 . 1.385(11)
C87 H87 . 0.95
C89 Cl2 . 1.673(13)
C89 Cl1 . 1.747(15)
C89 H89A . 0.99
C89 H89B . 0.99
C90 Cl3 . 1.69(3)
C90 Cl4 . 1.69(4)
C90 H90A . 0.99
C90 H90B . 0.99
C92 Cl7 4 1.474(16)
C92 H92A . 0.99
C92 H92B . 0.99
N1 H1A . 0.88
N2 H2A . 0.88
N3 H3A . 0.88
N4 H4A . 0.88
O2 H2 . 0.84
O4 H4 . 0.84
O6 H6A . 0.84
O8 H8A . 0.84

loop_
_platon_squeeze_void_nr
_platon_squeeze_void_average_x
_platon_squeeze_void_average_y
_platon_squeeze_void_average_z
_platon_squeeze_void_volume
_platon_squeeze_void_count_electrons
_platon_squeeze_void_content
1 0.000 0.000 0.012 1467 564 ' '
2 0.696 0.193 0.007 11 1 ' '
3 0.304 0.193 0.493 12 1 ' '
4 0.202 0.312 -0.008 12 1 ' '
5 0.798 0.312 0.508 13 1 ' '
6 0.500 0.500 0.008 1463 564 ' '
7 0.196 0.693 0.007 11 1 ' '
8 0.804 0.693 0.493 12 1 ' '
9 0.696 0.807 -0.007 11 1 ' '
10 0.304 0.807 0.507 11 1 ' '
